data_4101614
loop_
_publ_author_name
'Guthrie, David B.'
'Geib, Steven J.'
'Curran, Dennis P.'

_publ_section_title
;
 Radical and Heck cyclizations of diastereomeric o-haloanilide
 atropisomers.
;
_journal_issue 1
_journal_name_full 'Journal of the American Chemical Society'
_journal_page_first 115
_journal_page_last 122
_journal_paper_doi 10.1021/ja108795x
_journal_volume 133
_journal_year 2011
_chemical_formula_sum 'C16 H20 I N O'
_chemical_formula_weight 369.23
_chemical_name_systematic
; 
 ? 
;
_space_group_IT_number 2
_symmetry_cell_setting triclinic
_symmetry_space_group_name_Hall '-P 1'
_symmetry_space_group_name_H-M 'P -1'
_atom_sites_solution_hydrogens geom
_atom_sites_solution_primary direct
_atom_sites_solution_secondary difmap
_audit_creation_method SHELXL-97
_cell_angle_alpha 98.0530(10)
_cell_angle_beta 96.6240(10)
_cell_angle_gamma 101.0690(10)
_cell_formula_units_Z 4
_cell_length_a 9.3192(3)
_cell_length_b 9.4812(3)
_cell_length_c 19.0469(7)
_cell_measurement_reflns_used 7246
_cell_measurement_temperature 295(2)
_cell_measurement_theta_max 27.28
_cell_measurement_theta_min 2.18
_cell_volume 1617.72(9)
_computing_cell_refinement 'Bruker SMART'
_computing_data_collection 'Bruker SMART'
_computing_data_reduction 'Bruker SAINT'
_computing_molecular_graphics 'Bruker SHELXTL'
_computing_publication_material 'Bruker SHELXTL'
_computing_structure_refinement 'SHELXL-97 (Sheldrick, 1997)'
_computing_structure_solution 'SHELXS-97 (Sheldrick, 1990)'
_diffrn_ambient_temperature 295(2)
_diffrn_measured_fraction_theta_full 0.938
_diffrn_measured_fraction_theta_max 0.938
_diffrn_measurement_device_type 'CCD area detector'
_diffrn_measurement_method 'phi and omega scans'
_diffrn_radiation_monochromator graphite
_diffrn_radiation_source 'fine-focus sealed tube'
_diffrn_radiation_type MoK\a
_diffrn_radiation_wavelength 0.71073
_diffrn_reflns_av_R_equivalents 0.0144
_diffrn_reflns_av_sigmaI/netI 0.0217
_diffrn_reflns_limit_h_max 14
_diffrn_reflns_limit_h_min -14
_diffrn_reflns_limit_k_max 14
_diffrn_reflns_limit_k_min -13
_diffrn_reflns_limit_l_max 28
_diffrn_reflns_limit_l_min -28
_diffrn_reflns_number 21333
_diffrn_reflns_theta_full 32.61
_diffrn_reflns_theta_max 32.61
_diffrn_reflns_theta_min 2.18
_exptl_absorpt_coefficient_mu 1.973
_exptl_absorpt_correction_T_max 0.6489
_exptl_absorpt_correction_T_min 0.5985
_exptl_absorpt_correction_type none
_exptl_crystal_density_diffrn 1.516
_exptl_crystal_density_meas 0
_exptl_crystal_density_method 'not measured'
_exptl_crystal_F_000 736
_exptl_crystal_size_max 0.29
_exptl_crystal_size_mid 0.25
_exptl_crystal_size_min 0.24
_refine_diff_density_max 1.207
_refine_diff_density_min -0.681
_refine_diff_density_rms 0.077
_refine_ls_extinction_method none
_refine_ls_goodness_of_fit_ref 1.039
_refine_ls_hydrogen_treatment mixed
_refine_ls_matrix_type full
_refine_ls_number_parameters 343
_refine_ls_number_reflns 11088
_refine_ls_number_restraints 0
_refine_ls_restrained_S_all 1.039
_refine_ls_R_factor_all 0.0536
_refine_ls_R_factor_gt 0.0390
_refine_ls_shift/su_max 0.001
_refine_ls_shift/su_mean 0.000
_refine_ls_structure_factor_coef Fsqd
_refine_ls_weighting_details 'calc w=1/[\s^2^(Fo^2^)+(0.0780P)^2^+0.0000P] where P=(Fo^2^+2Fc^2^)/3'
_refine_ls_weighting_scheme calc
_refine_ls_wR_factor_gt 0.1177
_refine_ls_wR_factor_ref 0.1298
_reflns_number_gt 8383
_reflns_number_total 11088
_reflns_threshold_expression >2sigma(I)
_cod_data_source_file ja108795x_si_003.cif
_cod_data_source_block dg1012s
_cod_depositor_comments
;
The following automatic conversions were performed:

'_symmetry_cell_setting' value 'Triclinic' changed to 'triclinic'
according to the built-in table from CIF Core dictionary named
'cif_core.dic' version 2.4.1 from 2010-06-29.

Automatic conversion script
Id: cif_fix_values 1673 2011-04-08 12:14:43Z adriana 
;
_cod_original_sg_symbol_H-M P-1
_cod_database_code 4101614

loop_
_symmetry_equiv_pos_as_xyz
'x, y, z'
'-x, -y, -z'

loop_
_atom_site_label
_atom_site_type_symbol
_atom_site_fract_x
_atom_site_fract_y
_atom_site_fract_z
_atom_site_U_iso_or_equiv
_atom_site_adp_type
_atom_site_occupancy
_atom_site_symmetry_multiplicity
_atom_site_calc_flag
_atom_site_refinement_flags
_atom_site_disorder_assembly
_atom_site_disorder_group
I1 I 0.082354(19) 0.53458(2) 0.136297(10) 0.05819(7) Uani 1 1 d . . .
N1 N -0.2580(2) 0.5478(2) 0.08324(10) 0.0419(4) Uani 1 1 d . . .
O1 O -0.2990(2) 0.5602(2) -0.03504(10) 0.0574(4) Uani 1 1 d . . .
C1 C -0.0706(3) 0.6223(3) 0.19130(13) 0.0466(5) Uani 1 1 d . . .
I2 I 0.40251(2) -0.091842(19) 0.382080(10) 0.06055(7) Uani 1 1 d . . .
C2 C -0.2107(2) 0.6212(2) 0.15520(12) 0.0415(4) Uani 1 1 d . . .
N2 N 0.5514(2) 0.2559(2) 0.40194(10) 0.0432(4) Uani 1 1 d . . .
O2 O 0.6019(3) 0.3210(2) 0.52205(10) 0.0656(5) Uani 1 1 d . . .
C3 C -0.3061(3) 0.6932(3) 0.19152(15) 0.0497(5) Uani 1 1 d . . .
C4 C -0.2588(3) 0.7592(3) 0.26230(16) 0.0606(7) Uani 1 1 d . . .
H4A H -0.3216 0.8074 0.2863 0.073 Uiso 1 1 calc R . .
C5 C -0.1238(3) 0.7566(3) 0.29841(15) 0.0605(7) Uani 1 1 d . . .
C6 C -0.0280(3) 0.6887(3) 0.26180(15) 0.0567(6) Uani 1 1 d . . .
H6A H 0.0653 0.6882 0.2850 0.068 Uiso 1 1 calc R . .
C7 C -0.3425(3) 0.3932(2) 0.06832(13) 0.0452(5) Uani 1 1 d . . .
H7A H -0.4355 0.3899 0.0377 0.054 Uiso 1 1 calc R . .
C8 C -0.2594(3) 0.2939(3) 0.02792(15) 0.0567(6) Uani 1 1 d . . .
H8A H -0.2012 0.3310 -0.0045 0.068 Uiso 1 1 calc R . .
C9 C -0.2657(4) 0.1582(3) 0.03654(18) 0.0670(8) Uani 1 1 d . . .
H9A H -0.2123 0.1043 0.0091 0.080 Uiso 1 1 calc R . .
C10 C -0.3517(4) 0.0841(3) 0.08696(19) 0.0655(8) Uani 1 1 d . . .
H10A H -0.2843 0.0680 0.1263 0.079 Uiso 1 1 calc R . .
H10B H -0.4083 -0.0101 0.0623 0.079 Uiso 1 1 calc R . .
C11 C -0.4564(4) 0.1751(3) 0.1164(2) 0.0670(8) Uani 1 1 d . . .
H11A H -0.5424 0.1642 0.0806 0.080 Uiso 1 1 calc R . .
H11B H -0.4897 0.1398 0.1584 0.080 Uiso 1 1 calc R . .
C12 C -0.3814(4) 0.3354(3) 0.13642(17) 0.0604(7) Uani 1 1 d . . .
H12A H -0.2924 0.3469 0.1704 0.072 Uiso 1 1 calc R . .
H12B H -0.4471 0.3899 0.1586 0.072 Uiso 1 1 calc R . .
C13 C -0.2441(3) 0.6190(3) 0.02624(14) 0.0454(5) Uani 1 1 d . . .
C14 C -0.1566(4) 0.7733(3) 0.04084(17) 0.0650(7) Uani 1 1 d . . .
H14A H -0.1557 0.8115 -0.0032 0.097 Uiso 1 1 calc R . .
H14B H -0.0571 0.7753 0.0614 0.097 Uiso 1 1 calc R . .
H14C H -0.2012 0.8318 0.0737 0.097 Uiso 1 1 calc R . .
C15 C -0.4604(3) 0.7025(3) 0.15444(16) 0.0539(6) Uani 1 1 d . . .
H15A H -0.5086 0.7554 0.1879 0.081 Uiso 1 1 calc R . .
H15B H -0.5191 0.6060 0.1383 0.081 Uiso 1 1 calc R . .
H15C H -0.4490 0.7520 0.1141 0.081 Uiso 1 1 calc R . .
C16 C -0.0768(5) 0.8298(5) 0.37642(18) 0.0935(13) Uani 1 1 d . . .
H16A H -0.1556 0.8708 0.3933 0.140 Uiso 1 1 calc R . .
H16B H 0.0095 0.9058 0.3800 0.140 Uiso 1 1 calc R . .
H16C H -0.0548 0.7589 0.4051 0.140 Uiso 1 1 calc R . .
C17 C 0.3690(3) 0.0661(3) 0.31857(13) 0.0481(5) Uani 1 1 d . . .
C18 C 0.4425(3) 0.2118(2) 0.33867(12) 0.0414(4) Uani 1 1 d . . .
C19 C 0.4064(3) 0.3143(3) 0.29812(13) 0.0458(5) Uani 1 1 d . . .
C20 C 0.3005(3) 0.2682(3) 0.23734(14) 0.0529(6) Uani 1 1 d . . .
H20A H 0.2769 0.3370 0.2101 0.063 Uiso 1 1 calc R . .
C21 C 0.2293(3) 0.1248(4) 0.21590(14) 0.0578(6) Uani 1 1 d . . .
C22 C 0.2632(3) 0.0229(3) 0.25719(15) 0.0587(7) Uani 1 1 d . . .
H22A H 0.2154 -0.0744 0.2440 0.070 Uiso 1 1 calc R . .
C23 C 0.7090(3) 0.2502(3) 0.39875(15) 0.0535(6) Uani 1 1 d . . .
H23A H 0.7408 0.2020 0.4383 0.064 Uiso 1 1 calc R . .
C24 C 0.8095(4) 0.3981(4) 0.4097(3) 0.0833(11) Uani 1 1 d . . .
H24A H 0.8076 0.4498 0.4572 0.100 Uiso 1 1 calc R . .
H24B H 0.7749 0.4539 0.3748 0.100 Uiso 1 1 calc R . .
C25 C 0.9651(4) 0.3842(6) 0.4018(3) 0.1050(16) Uani 1 1 d . . .
H25A H 1.0289 0.4805 0.4119 0.126 Uiso 1 1 calc R . .
H25B H 0.9988 0.3282 0.4369 0.126 Uiso 1 1 calc R . .
C27 C 0.8521(4) 0.1901(5) 0.3022(2) 0.0868(12) Uani 1 1 d . . .
H27A H 0.8589 0.1278 0.2610 0.104 Uiso 1 1 calc R . .
C28 C 0.7306(4) 0.1609(4) 0.33100(18) 0.0667(8) Uani 1 1 d . . .
H28A H 0.6558 0.0824 0.3086 0.080 Uiso 1 1 calc R . .
C29 C 0.5106(3) 0.2901(3) 0.46752(13) 0.0491(5) Uani 1 1 d . . .
C30 C 0.3511(4) 0.2902(4) 0.47089(17) 0.0661(8) Uani 1 1 d . . .
H30A H 0.3372 0.3151 0.5199 0.099 Uiso 1 1 calc R . .
H30B H 0.2924 0.1952 0.4511 0.099 Uiso 1 1 calc R . .
H30C H 0.3213 0.3605 0.4438 0.099 Uiso 1 1 calc R . .
C31 C 0.4732(4) 0.4763(3) 0.31916(17) 0.0662(8) Uani 1 1 d . . .
H31A H 0.5445 0.4923 0.3617 0.099 Uiso 1 1 calc R . .
H31B H 0.3966 0.5281 0.3282 0.099 Uiso 1 1 calc R . .
H31C H 0.5210 0.5107 0.2809 0.099 Uiso 1 1 calc R . .
C32 C 0.1149(5) 0.0765(5) 0.15004(19) 0.0911(13) Uani 1 1 d . . .
H32A H 0.1044 0.1590 0.1274 0.137 Uiso 1 1 calc R . .
H32B H 0.0219 0.0343 0.1634 0.137 Uiso 1 1 calc R . .
H32C H 0.1454 0.0053 0.1173 0.137 Uiso 1 1 calc R . .
C26 C 0.9787(5) 0.3127(6) 0.3294(3) 0.0985(14) Uani 1 1 d . . .
H26A H 0.9830 0.3832 0.2969 0.118 Uiso 1 1 calc R . .
H26B H 1.0698 0.2771 0.3312 0.118 Uiso 1 1 calc R . .

loop_
_atom_site_aniso_label
_atom_site_aniso_U_11
_atom_site_aniso_U_22
_atom_site_aniso_U_33
_atom_site_aniso_U_23
_atom_site_aniso_U_13
_atom_site_aniso_U_12
I1 0.04572(10) 0.07246(13) 0.06288(12) 0.01521(9) 0.01161(8) 0.02336(9)
N1 0.0418(9) 0.0354(8) 0.0477(10) 0.0035(7) 0.0074(8) 0.0085(7)
O1 0.0566(11) 0.0664(12) 0.0504(10) 0.0098(8) 0.0041(8) 0.0183(9)
C1 0.0450(12) 0.0466(12) 0.0494(12) 0.0105(10) 0.0127(10) 0.0072(9)
I2 0.07096(13) 0.04767(11) 0.06312(12) 0.01719(8) 0.00559(9) 0.00955(8)
C2 0.0412(11) 0.0377(10) 0.0447(11) 0.0039(8) 0.0086(9) 0.0071(8)
N2 0.0446(10) 0.0460(10) 0.0388(9) 0.0052(7) 0.0053(7) 0.0109(8)
O2 0.0822(15) 0.0719(13) 0.0397(9) 0.0062(8) 0.0029(9) 0.0146(11)
C3 0.0470(12) 0.0398(11) 0.0605(14) -0.0006(10) 0.0152(11) 0.0068(9)
C4 0.0629(17) 0.0477(13) 0.0667(17) -0.0070(12) 0.0238(14) 0.0041(12)
C5 0.0633(17) 0.0574(15) 0.0509(14) -0.0028(12) 0.0136(12) -0.0059(13)
C6 0.0531(15) 0.0593(15) 0.0508(14) 0.0084(11) 0.0045(11) -0.0026(12)
C7 0.0427(11) 0.0399(11) 0.0514(12) 0.0013(9) 0.0105(9) 0.0071(9)
C8 0.0644(16) 0.0485(13) 0.0584(15) -0.0007(11) 0.0251(13) 0.0125(12)
C9 0.079(2) 0.0462(14) 0.080(2) 0.0005(13) 0.0325(16) 0.0183(13)
C10 0.076(2) 0.0428(13) 0.080(2) 0.0092(13) 0.0220(16) 0.0119(13)
C11 0.0723(19) 0.0436(13) 0.084(2) 0.0065(13) 0.0299(16) 0.0005(13)
C12 0.0749(19) 0.0420(12) 0.0664(17) 0.0029(11) 0.0351(15) 0.0072(12)
C13 0.0424(11) 0.0449(11) 0.0526(13) 0.0097(10) 0.0105(9) 0.0153(9)
C14 0.080(2) 0.0484(14) 0.0692(18) 0.0203(13) 0.0144(15) 0.0098(13)
C15 0.0440(12) 0.0479(13) 0.0674(16) -0.0008(11) 0.0117(11) 0.0089(10)
C16 0.108(3) 0.103(3) 0.0533(18) -0.0136(18) 0.0140(18) -0.001(2)
C17 0.0511(13) 0.0447(12) 0.0477(12) 0.0097(10) 0.0068(10) 0.0068(10)
C18 0.0434(11) 0.0427(11) 0.0384(10) 0.0053(8) 0.0079(8) 0.0096(9)
C19 0.0498(12) 0.0468(12) 0.0433(11) 0.0078(9) 0.0102(9) 0.0141(10)
C20 0.0538(14) 0.0631(16) 0.0474(13) 0.0167(11) 0.0077(10) 0.0205(12)
C21 0.0516(14) 0.0739(18) 0.0445(13) 0.0086(12) 0.0010(10) 0.0094(13)
C22 0.0553(15) 0.0566(15) 0.0559(15) 0.0060(12) 0.0028(12) -0.0025(12)
C23 0.0457(13) 0.0643(16) 0.0505(13) 0.0052(11) 0.0040(10) 0.0163(11)
C24 0.0532(17) 0.076(2) 0.110(3) -0.012(2) 0.0173(18) 0.0030(16)
C25 0.055(2) 0.131(4) 0.115(4) -0.009(3) 0.017(2) 0.003(2)
C27 0.073(2) 0.114(3) 0.074(2) -0.005(2) 0.0250(18) 0.028(2)
C28 0.0567(16) 0.074(2) 0.0669(18) -0.0054(15) 0.0116(13) 0.0188(15)
C29 0.0626(15) 0.0451(12) 0.0413(11) 0.0084(9) 0.0127(10) 0.0118(11)
C30 0.0663(18) 0.081(2) 0.0565(16) 0.0072(14) 0.0243(14) 0.0241(16)
C31 0.088(2) 0.0445(13) 0.0618(17) 0.0148(12) -0.0052(15) 0.0082(14)
C32 0.083(2) 0.114(3) 0.0596(19) 0.0132(19) -0.0214(17) 0.000(2)
C26 0.066(2) 0.131(4) 0.102(3) 0.017(3) 0.030(2) 0.019(2)

loop_
_atom_type_symbol
_atom_type_description
_atom_type_scat_dispersion_real
_atom_type_scat_dispersion_imag
_atom_type_scat_source
C C 0.0033 0.0016 'International Tables Vol C Tables 4.2.6.8 and 6.1.1.4'
H H 0.0000 0.0000 'International Tables Vol C Tables 4.2.6.8 and 6.1.1.4'
N N 0.0061 0.0033 'International Tables Vol C Tables 4.2.6.8 and 6.1.1.4'
O O 0.0106 0.0060 'International Tables Vol C Tables 4.2.6.8 and 6.1.1.4'
I I -0.4742 1.8119 'International Tables Vol C Tables 4.2.6.8 and 6.1.1.4'

loop_
_geom_angle_atom_site_label_1
_geom_angle_atom_site_label_2
_geom_angle_atom_site_label_3
_geom_angle
_geom_angle_site_symmetry_1
_geom_angle_site_symmetry_3
_geom_angle_publ_flag
C13 N1 C2 121.8(2) . . ?
C13 N1 C7 117.33(19) . . ?
C2 N1 C7 120.41(19) . . ?
C6 C1 C2 120.9(2) . . ?
C6 C1 I1 119.0(2) . . ?
C2 C1 I1 119.98(17) . . ?
C1 C2 C3 118.8(2) . . ?
C1 C2 N1 121.3(2) . . ?
C3 C2 N1 119.9(2) . . ?
C29 N2 C18 120.7(2) . . ?
C29 N2 C23 118.0(2) . . ?
C18 N2 C23 121.00(19) . . ?
C4 C3 C2 118.5(2) . . ?
C4 C3 C15 119.5(2) . . ?
C2 C3 C15 122.0(2) . . ?
C5 C4 C3 122.9(3) . . ?
C5 C4 H4A 118.6 . . ?
C3 C4 H4A 118.6 . . ?
C4 C5 C6 118.5(3) . . ?
C4 C5 C16 121.1(3) . . ?
C6 C5 C16 120.4(3) . . ?
C1 C6 C5 120.3(3) . . ?
C1 C6 H6A 119.8 . . ?
C5 C6 H6A 119.8 . . ?
N1 C7 C8 111.3(2) . . ?
N1 C7 C12 112.74(19) . . ?
C8 C7 C12 109.8(2) . . ?
N1 C7 H7A 107.6 . . ?
C8 C7 H7A 107.6 . . ?
C12 C7 H7A 107.6 . . ?
C9 C8 C7 123.1(3) . . ?
C9 C8 H8A 118.5 . . ?
C7 C8 H8A 118.5 . . ?
C8 C9 C10 124.8(3) . . ?
C8 C9 H9A 117.6 . . ?
C10 C9 H9A 117.6 . . ?
C9 C10 C11 111.1(3) . . ?
C9 C10 H10A 109.4 . . ?
C11 C10 H10A 109.4 . . ?
C9 C10 H10B 109.4 . . ?
C11 C10 H10B 109.4 . . ?
H10A C10 H10B 108.0 . . ?
C12 C11 C10 111.4(3) . . ?
C12 C11 H11A 109.3 . . ?
C10 C11 H11A 109.3 . . ?
C12 C11 H11B 109.3 . . ?
C10 C11 H11B 109.3 . . ?
H11A C11 H11B 108.0 . . ?
C11 C12 C7 108.7(2) . . ?
C11 C12 H12A 109.9 . . ?
C7 C12 H12A 109.9 . . ?
C11 C12 H12B 109.9 . . ?
C7 C12 H12B 109.9 . . ?
H12A C12 H12B 108.3 . . ?
O1 C13 N1 121.9(2) . . ?
O1 C13 C14 120.6(2) . . ?
N1 C13 C14 117.5(2) . . ?
C13 C14 H14A 109.5 . . ?
C13 C14 H14B 109.5 . . ?
H14A C14 H14B 109.5 . . ?
C13 C14 H14C 109.5 . . ?
H14A C14 H14C 109.5 . . ?
H14B C14 H14C 109.5 . . ?
C3 C15 H15A 109.5 . . ?
C3 C15 H15B 109.5 . . ?
H15A C15 H15B 109.5 . . ?
C3 C15 H15C 109.5 . . ?
H15A C15 H15C 109.5 . . ?
H15B C15 H15C 109.5 . . ?
C5 C16 H16A 109.5 . . ?
C5 C16 H16B 109.5 . . ?
H16A C16 H16B 109.5 . . ?
C5 C16 H16C 109.5 . . ?
H16A C16 H16C 109.5 . . ?
H16B C16 H16C 109.5 . . ?
C22 C17 C18 120.4(2) . . ?
C22 C17 I2 117.76(19) . . ?
C18 C17 I2 121.70(18) . . ?
C19 C18 C17 119.3(2) . . ?
C19 C18 N2 120.4(2) . . ?
C17 C18 N2 120.3(2) . . ?
C18 C19 C20 119.0(2) . . ?
C18 C19 C31 122.6(2) . . ?
C20 C19 C31 118.4(2) . . ?
C21 C20 C19 122.5(2) . . ?
C21 C20 H20A 118.8 . . ?
C19 C20 H20A 118.8 . . ?
C20 C21 C22 118.6(2) . . ?
C20 C21 C32 121.9(3) . . ?
C22 C21 C32 119.5(3) . . ?
C21 C22 C17 120.2(3) . . ?
C21 C22 H22A 119.9 . . ?
C17 C22 H22A 119.9 . . ?
N2 C23 C28 112.8(2) . . ?
N2 C23 C24 113.3(3) . . ?
C28 C23 C24 109.7(3) . . ?
N2 C23 H23A 106.9 . . ?
C28 C23 H23A 106.9 . . ?
C24 C23 H23A 106.9 . . ?
C23 C24 C25 110.5(3) . . ?
C23 C24 H24A 109.6 . . ?
C25 C24 H24A 109.6 . . ?
C23 C24 H24B 109.6 . . ?
C25 C24 H24B 109.6 . . ?
H24A C24 H24B 108.1 . . ?
C26 C25 C24 112.9(4) . . ?
C26 C25 H25A 109.0 . . ?
C24 C25 H25A 109.0 . . ?
C26 C25 H25B 109.0 . . ?
C24 C25 H25B 109.0 . . ?
H25A C25 H25B 107.8 . . ?
C28 C27 C26 125.9(4) . . ?
C28 C27 H27A 117.1 . . ?
C26 C27 H27A 117.1 . . ?
C27 C28 C23 122.0(3) . . ?
C27 C28 H28A 119.0 . . ?
C23 C28 H28A 119.0 . . ?
O2 C29 N2 121.1(3) . . ?
O2 C29 C30 121.0(2) . . ?
N2 C29 C30 117.9(2) . . ?
C29 C30 H30A 109.5 . . ?
C29 C30 H30B 109.5 . . ?
H30A C30 H30B 109.5 . . ?
C29 C30 H30C 109.5 . . ?
H30A C30 H30C 109.5 . . ?
H30B C30 H30C 109.5 . . ?
C19 C31 H31A 109.5 . . ?
C19 C31 H31B 109.5 . . ?
H31A C31 H31B 109.5 . . ?
C19 C31 H31C 109.5 . . ?
H31A C31 H31C 109.5 . . ?
H31B C31 H31C 109.5 . . ?
C21 C32 H32A 109.5 . . ?
C21 C32 H32B 109.5 . . ?
H32A C32 H32B 109.5 . . ?
C21 C32 H32C 109.5 . . ?
H32A C32 H32C 109.5 . . ?
H32B C32 H32C 109.5 . . ?
C27 C26 C25 110.7(3) . . ?
C27 C26 H26A 109.5 . . ?
C25 C26 H26A 109.5 . . ?
C27 C26 H26B 109.5 . . ?
C25 C26 H26B 109.5 . . ?
H26A C26 H26B 108.1 . . ?

loop_
_geom_bond_atom_site_label_1
_geom_bond_atom_site_label_2
_geom_bond_distance
_geom_bond_site_symmetry_2
_geom_bond_publ_flag
I1 C1 2.092(2) . ?
N1 C13 1.362(3) . ?
N1 C2 1.426(3) . ?
N1 C7 1.496(3) . ?
O1 C13 1.227(3) . ?
C1 C6 1.379(4) . ?
C1 C2 1.401(3) . ?
I2 C17 2.098(2) . ?
C2 C3 1.406(3) . ?
N2 C29 1.362(3) . ?
N2 C18 1.439(3) . ?
N2 C23 1.488(3) . ?
O2 C29 1.226(3) . ?
C3 C4 1.387(4) . ?
C3 C15 1.551(4) . ?
C4 C5 1.369(4) . ?
C4 H4A 0.9300 . ?
C5 C6 1.391(4) . ?
C5 C16 1.525(4) . ?
C6 H6A 0.9300 . ?
C7 C8 1.514(3) . ?
C7 C12 1.531(4) . ?
C7 H7A 0.9800 . ?
C8 C9 1.312(4) . ?
C8 H8A 0.9300 . ?
C9 C10 1.486(5) . ?
C9 H9A 0.9300 . ?
C10 C11 1.524(5) . ?
C10 H10A 0.9700 . ?
C10 H10B 0.9700 . ?
C11 C12 1.521(4) . ?
C11 H11A 0.9700 . ?
C11 H11B 0.9700 . ?
C12 H12A 0.9700 . ?
C12 H12B 0.9700 . ?
C13 C14 1.503(4) . ?
C14 H14A 0.9600 . ?
C14 H14B 0.9600 . ?
C14 H14C 0.9600 . ?
C15 H15A 0.9600 . ?
C15 H15B 0.9600 . ?
C15 H15C 0.9600 . ?
C16 H16A 0.9600 . ?
C16 H16B 0.9600 . ?
C16 H16C 0.9600 . ?
C17 C22 1.397(4) . ?
C17 C18 1.398(3) . ?
C18 C19 1.389(3) . ?
C19 C20 1.391(4) . ?
C19 C31 1.520(4) . ?
C20 C21 1.375(4) . ?
C20 H20A 0.9300 . ?
C21 C22 1.387(4) . ?
C21 C32 1.504(4) . ?
C22 H22A 0.9300 . ?
C23 C28 1.497(4) . ?
C23 C24 1.502(5) . ?
C23 H23A 0.9800 . ?
C24 C25 1.504(5) . ?
C24 H24A 0.9700 . ?
C24 H24B 0.9700 . ?
C25 C26 1.480(6) . ?
C25 H25A 0.9700 . ?
C25 H25B 0.9700 . ?
C27 C28 1.313(5) . ?
C27 C26 1.475(6) . ?
C27 H27A 0.9300 . ?
C28 H28A 0.9300 . ?
C29 C30 1.495(4) . ?
C30 H30A 0.9600 . ?
C30 H30B 0.9600 . ?
C30 H30C 0.9600 . ?
C31 H31A 0.9600 . ?
C31 H31B 0.9600 . ?
C31 H31C 0.9600 . ?
C32 H32A 0.9600 . ?
C32 H32B 0.9600 . ?
C32 H32C 0.9600 . ?
C26 H26A 0.9700 . ?
C26 H26B 0.9700 . ?
